data_7035789
loop_
_publ_author_name
'Chernyshev, Alexander N.'
'Chernysheva, Maria V.'
'Hirva, Pipsa'
'Kukushkin, Vadim Yu'
'Haukka, Matti'

_publ_section_title
;
 Weak aurophilic interactions in a series of Au(iii) double salts.
;
_journal_issue 32
_journal_name_full 'Dalton transactions (Cambridge, England : 2003)'
_journal_page_first 14523
_journal_page_last 14531
_journal_paper_doi 10.1039/c4dt03167a
_journal_volume 44
_journal_year 2015
_chemical_formula_moiety 'C8 H6 Au Cl2 N4, Au Cl4'
_chemical_formula_sum 'C8 H6 Au2 Cl6 N4'
_chemical_formula_weight 764.80
_chemical_name_systematic
;
 ?
;
_space_group_crystal_system triclinic
_space_group_IT_number 2
_space_group_name_Hall '-P 1'
_space_group_name_H-M_alt 'P -1'
_symmetry_space_group_name_Hall '-P 1'
_symmetry_space_group_name_H-M 'P -1'
_atom_sites_solution_hydrogens geom
_audit_creation_method SHELXL-2014
_audit_update_record
;
2014-10-14 deposited with the CCDC.
2015-07-14 downloaded from the CCDC.
;
_cell_angle_alpha 72.562(2)
_cell_angle_beta 84.900(2)
_cell_angle_gamma 85.943(2)
_cell_formula_units_Z 4
_cell_length_a 9.8268(4)
_cell_length_b 12.1757(5)
_cell_length_c 14.1229(6)
_cell_measurement_reflns_used 9962
_cell_measurement_temperature 120(2)
_cell_measurement_theta_max 33.24
_cell_measurement_theta_min 2.71
_cell_volume 1604.01(12)
_computing_cell_refinement 'Denzo/Scalepack (Otwinowski & Minor, 1997)'
_computing_data_collection 'Collect (Bruker AXS BV, 1997-2008)'
_computing_data_reduction 'Denzo/Scalepack (Otwinowski & Minor, 1997)'
_computing_molecular_graphics 'CrystaMaker (CrystalMaker Software ltd., 2011)'
_computing_publication_material 'SHELXL-2014 (Sheldrick, 2014)'
_computing_structure_refinement 'SHELXL-2014 (Sheldrick, 2014)'
_computing_structure_solution 'SUPERFLIP (Palatinus & Chapuis, 2007)'
_diffrn_ambient_temperature 120(2)
_diffrn_detector_area_resol_mean 16
_diffrn_measured_fraction_theta_full 1.000
_diffrn_measured_fraction_theta_max 1.000
_diffrn_measurement_device '\k-geometry diffractometer'
_diffrn_measurement_device_type 'Bruker KAPPA APEX II CCD'
_diffrn_measurement_method '\f scans and \w scans with \k offset'
_diffrn_radiation_monochromator 'horizontally mounted graphite crystal'
_diffrn_radiation_type MoK\a
_diffrn_radiation_wavelength 0.71073
_diffrn_reflns_av_R_equivalents 0.0322
_diffrn_reflns_av_unetI/netI 0.0258
_diffrn_reflns_laue_measured_fraction_full 1.000
_diffrn_reflns_laue_measured_fraction_max 1.000
_diffrn_reflns_limit_h_max 12
_diffrn_reflns_limit_h_min -12
_diffrn_reflns_limit_k_max 15
_diffrn_reflns_limit_k_min -15
_diffrn_reflns_limit_l_max 18
_diffrn_reflns_limit_l_min -18
_diffrn_reflns_number 33827
_diffrn_reflns_point_group_measured_fraction_full 1.000
_diffrn_reflns_point_group_measured_fraction_max 1.000
_diffrn_reflns_theta_full 25.242
_diffrn_reflns_theta_max 27.500
_diffrn_reflns_theta_min 1.755
_diffrn_source 'fine-focus sealed tube'
_exptl_absorpt_coefficient_mu 19.262
_exptl_absorpt_correction_T_max 0.4034
_exptl_absorpt_correction_T_min 0.1579
_exptl_absorpt_correction_type numerical
_exptl_absorpt_process_details
;
SADABS-2008/1 (Bruker, 2008)
Additional spherical absorption correction applied with mu*r =  0.0000
Lambda/2 correction factor = 0.0015
;
_exptl_crystal_colour yellow
_exptl_crystal_density_diffrn 3.167
_exptl_crystal_description block
_exptl_crystal_F_000 1368
_exptl_crystal_size_max 0.338
_exptl_crystal_size_mid 0.306
_exptl_crystal_size_min 0.166
_refine_diff_density_max 2.107
_refine_diff_density_min -2.281
_refine_diff_density_rms 0.191
_refine_ls_extinction_method none
_refine_ls_goodness_of_fit_ref 1.049
_refine_ls_hydrogen_treatment constr
_refine_ls_matrix_type full
_refine_ls_number_parameters 361
_refine_ls_number_reflns 7379
_refine_ls_number_restraints 0
_refine_ls_restrained_S_all 1.049
_refine_ls_R_factor_all 0.0251
_refine_ls_R_factor_gt 0.0218
_refine_ls_shift/su_max 0.003
_refine_ls_shift/su_mean 0.000
_refine_ls_structure_factor_coef Fsqd
_refine_ls_weighting_details 'w=1/[\s^2^(Fo^2^)+(0.0333P)^2^+1.9761P] where P=(Fo^2^+2Fc^2^)/3'
_refine_ls_weighting_scheme calc
_refine_ls_wR_factor_gt 0.0555
_refine_ls_wR_factor_ref 0.0571
_reflns_Friedel_coverage 0.000
_reflns_number_gt 6784
_reflns_number_total 7379
_reflns_threshold_expression 'I > 2\s(I)'
_cod_data_source_file c4dt03167a2.cif
_cod_data_source_block 3b
_cod_depositor_comments 'Adding full bibliography for 7035778--7035794.cif.'
_cod_database_code 7035789
_shelx_space_group_comment
;
The symmetry employed for this shelxl refinement is uniquely defined
by the following loop, which should always be used as a source of
symmetry information in preference to the above space-group names.
They are only intended as comments.
;
_shelx_estimated_absorpt_t_min 0.059
_shelx_estimated_absorpt_t_max 0.142
_shelxl_version_number 2014-3

loop_
_space_group_symop_operation_xyz
'x, y, z'
'-x, -y, -z'

loop_
_atom_site_label
_atom_site_type_symbol
_atom_site_fract_x
_atom_site_fract_y
_atom_site_fract_z
_atom_site_U_iso_or_equiv
_atom_site_adp_type
_atom_site_occupancy
_atom_site_site_symmetry_order
_atom_site_calc_flag
_atom_site_refinement_flags_posn
_atom_site_refinement_flags_adp
Au1 Au 0.46151(2) 0.76205(2) 0.86724(2) 0.01532(5) Uani 1 1 d . .
Au3 Au 0.92364(2) 0.57761(2) 0.83410(2) 0.01448(5) Uani 1 1 d . .
Au4 Au 1.05664(2) 0.89800(2) 0.69658(2) 0.01511(5) Uani 1 1 d . .
Au2 Au 0.81517(2) 0.26545(2) 0.69694(2) 0.01681(5) Uani 1 1 d . .
Cl5 Cl 0.76217(11) 0.49556(9) 0.77386(8) 0.0184(2) Uani 1 1 d . .
Cl6 Cl 1.08530(11) 0.51640(10) 0.73246(9) 0.0228(2) Uani 1 1 d . .
Cl8 Cl 0.75918(12) 0.64580(10) 0.92939(8) 0.0220(2) Uani 1 1 d . .
Cl9 Cl 0.87904(12) 0.97684(10) 0.77393(9) 0.0233(2) Uani 1 1 d . .
Cl11 Cl 1.23057(12) 0.81744(10) 0.61915(8) 0.0230(2) Uani 1 1 d . .
Cl7 Cl 1.08724(12) 0.65246(10) 0.89718(9) 0.0233(2) Uani 1 1 d . .
Cl3 Cl 0.69932(13) 0.32928(11) 0.55826(8) 0.0265(2) Uani 1 1 d . .
Cl2 Cl 0.37732(12) 0.65559(10) 1.01685(7) 0.0209(2) Uani 1 1 d . .
Cl10 Cl 0.90617(12) 0.80974(10) 0.63398(9) 0.0255(2) Uani 1 1 d . .
Cl1 Cl 0.48673(14) 0.90682(10) 0.93239(8) 0.0284(3) Uani 1 1 d . .
Cl12 Cl 1.20886(12) 0.99026(11) 0.75516(10) 0.0282(3) Uani 1 1 d . .
N4 N 0.4992(4) 0.5987(3) 0.6460(3) 0.0164(7) Uani 1 1 d . .
N1 N 0.4475(4) 0.6372(3) 0.7993(3) 0.0146(7) Uani 1 1 d . .
N5 N 0.9322(4) 0.2182(3) 0.8160(3) 0.0176(8) Uani 1 1 d . .
N6 N 1.0027(4) 0.3047(3) 0.6255(3) 0.0176(8) Uani 1 1 d . .
Cl4 Cl 0.61689(12) 0.20818(10) 0.78508(9) 0.0247(2) Uani 1 1 d . .
C4 C 0.4947(4) 0.6671(4) 0.7032(3) 0.0154(8) Uani 1 1 d . .
N2 N 0.5363(4) 0.8473(3) 0.7276(3) 0.0162(7) Uani 1 1 d . .
N3 N 0.5950(4) 0.8218(3) 0.5693(3) 0.0170(7) Uani 1 1 d . .
C6 C 0.6361(4) 0.9305(4) 0.5379(3) 0.0202(9) Uani 1 1 d . .
H6C H 0.6740 0.9598 0.4715 0.024 Uiso 1 1 calc R U
C3 C 0.4526(5) 0.4928(4) 0.6890(3) 0.0202(9) Uani 1 1 d . .
H3C H 0.4553 0.4407 0.6504 0.024 Uiso 1 1 calc R U
C8 C 0.5747(5) 0.9566(4) 0.6961(3) 0.0190(9) Uani 1 1 d . .
H8C H 0.5671 1.0024 0.7403 0.023 Uiso 1 1 calc R U
N8 N 1.1600(5) 0.2142(3) 0.8586(3) 0.0253(9) Uani 1 1 d . .
C11 C 1.1152(6) 0.1695(4) 0.9550(4) 0.0280(11) Uani 1 1 d . .
H11C H 1.1793 0.1524 1.0045 0.034 Uiso 1 1 calc R U
C13 C 1.1071(5) 0.2821(4) 0.6862(3) 0.0187(9) Uani 1 1 d . .
C1 C 0.3989(4) 0.5326(4) 0.8415(3) 0.0174(9) Uani 1 1 d . .
H1C H 0.3632 0.5112 0.9089 0.021 Uiso 1 1 calc R U
C9 C 0.8876(6) 0.1730(4) 0.9121(3) 0.0233(10) Uani 1 1 d . .
H9C H 0.7936 0.1587 0.9298 0.028 Uiso 1 1 calc R U
C2 C 0.4009(4) 0.4568(4) 0.7869(3) 0.0192(9) Uani 1 1 d . .
H2C H 0.3678 0.3817 0.8154 0.023 Uiso 1 1 calc R U
N7 N 1.2370(4) 0.2986(3) 0.6551(3) 0.0226(8) Uani 1 1 d . .
C5 C 0.5475(4) 0.7846(4) 0.6624(3) 0.0153(8) Uani 1 1 d . .
C14 C 1.2642(5) 0.3408(4) 0.5566(4) 0.0250(10) Uani 1 1 d . .
H14C H 1.3567 0.3529 0.5317 0.030 Uiso 1 1 calc R U
C12 C 1.0672(5) 0.2359(4) 0.7930(3) 0.0193(9) Uani 1 1 d . .
C7 C 0.6250(5) 1.0016(4) 0.5993(3) 0.0209(9) Uani 1 1 d . .
H7C H 0.6516 1.0792 0.5749 0.025 Uiso 1 1 calc R U
C15 C 1.1648(5) 0.3674(4) 0.4901(3) 0.0261(11) Uani 1 1 d . .
H15C H 1.1869 0.3999 0.4208 0.031 Uiso 1 1 calc R U
C10 C 0.9793(5) 0.1479(4) 0.9838(3) 0.0246(10) Uani 1 1 d . .
H10C H 0.9502 0.1163 1.0521 0.029 Uiso 1 1 calc R U
C16 C 1.0309(5) 0.3454(4) 0.5271(3) 0.0234(10) Uani 1 1 d . .
H16C H 0.9598 0.3591 0.4830 0.028 Uiso 1 1 calc R U

loop_
_atom_site_aniso_label
_atom_site_aniso_U_11
_atom_site_aniso_U_22
_atom_site_aniso_U_33
_atom_site_aniso_U_23
_atom_site_aniso_U_13
_atom_site_aniso_U_12
Au1 0.01777(9) 0.01709(9) 0.01269(8) -0.00683(6) -0.00090(6) -0.00092(7)
Au3 0.01436(9) 0.01354(8) 0.01669(8) -0.00601(6) -0.00156(6) -0.00102(6)
Au4 0.01671(9) 0.01330(8) 0.01646(8) -0.00578(6) -0.00246(6) -0.00049(6)
Au2 0.02177(9) 0.01544(9) 0.01492(8) -0.00751(6) 0.00098(6) -0.00177(7)
Cl5 0.0176(5) 0.0212(5) 0.0190(5) -0.0088(4) -0.0019(4) -0.0039(4)
Cl6 0.0179(5) 0.0236(6) 0.0313(6) -0.0160(5) 0.0018(4) -0.0010(4)
Cl8 0.0209(6) 0.0247(6) 0.0225(5) -0.0113(4) 0.0025(4) -0.0020(4)
Cl9 0.0218(6) 0.0242(6) 0.0281(5) -0.0151(5) -0.0028(5) 0.0038(4)
Cl11 0.0216(6) 0.0237(6) 0.0238(5) -0.0084(4) 0.0035(4) -0.0005(5)
Cl7 0.0199(5) 0.0253(6) 0.0307(6) -0.0157(5) -0.0052(4) -0.0028(5)
Cl3 0.0307(6) 0.0308(6) 0.0209(5) -0.0113(5) -0.0066(5) 0.0018(5)
Cl2 0.0245(6) 0.0253(5) 0.0132(4) -0.0067(4) 0.0016(4) -0.0026(4)
Cl10 0.0232(6) 0.0248(6) 0.0356(6) -0.0180(5) -0.0113(5) 0.0028(5)
Cl1 0.0426(7) 0.0261(6) 0.0219(5) -0.0146(5) 0.0002(5) -0.0067(5)
Cl12 0.0228(6) 0.0280(6) 0.0414(7) -0.0198(5) -0.0062(5) -0.0043(5)
N4 0.0124(18) 0.0185(18) 0.0204(18) -0.0087(15) -0.0024(14) -0.0003(14)
N1 0.0116(17) 0.0179(18) 0.0146(16) -0.0051(14) -0.0020(13) 0.0003(14)
N5 0.025(2) 0.0128(17) 0.0158(17) -0.0064(14) -0.0010(15) -0.0001(15)
N6 0.021(2) 0.0172(18) 0.0156(17) -0.0063(14) 0.0050(15) -0.0060(15)
Cl4 0.0250(6) 0.0231(6) 0.0281(6) -0.0122(5) 0.0059(5) -0.0046(5)
C4 0.014(2) 0.019(2) 0.0141(19) -0.0059(16) -0.0030(16) 0.0003(17)
N2 0.0142(18) 0.0197(19) 0.0153(16) -0.0066(14) -0.0008(14) -0.0001(15)
N3 0.0141(18) 0.0201(19) 0.0164(17) -0.0047(14) -0.0008(14) -0.0017(15)
C6 0.015(2) 0.025(2) 0.019(2) -0.0042(18) -0.0011(17) -0.0019(18)
C3 0.017(2) 0.022(2) 0.024(2) -0.0113(18) -0.0024(18) 0.0005(18)
C8 0.018(2) 0.019(2) 0.023(2) -0.0087(18) -0.0040(18) -0.0008(18)
N8 0.037(2) 0.020(2) 0.0208(19) -0.0078(16) -0.0058(17) -0.0046(18)
C11 0.047(3) 0.017(2) 0.021(2) -0.0071(18) -0.009(2) 0.000(2)
C13 0.025(2) 0.015(2) 0.018(2) -0.0085(17) 0.0016(18) -0.0019(18)
C1 0.014(2) 0.020(2) 0.017(2) -0.0043(17) -0.0007(16) -0.0006(17)
C9 0.037(3) 0.015(2) 0.019(2) -0.0075(17) 0.004(2) -0.002(2)
C2 0.014(2) 0.019(2) 0.026(2) -0.0079(18) -0.0003(18) -0.0033(17)
N7 0.025(2) 0.027(2) 0.0210(19) -0.0142(16) 0.0030(16) -0.0065(17)
C5 0.012(2) 0.017(2) 0.0178(19) -0.0060(16) -0.0060(16) 0.0054(16)
C14 0.029(3) 0.026(2) 0.028(2) -0.019(2) 0.007(2) -0.009(2)
C12 0.027(2) 0.012(2) 0.021(2) -0.0092(17) 0.0015(18) -0.0017(18)
C7 0.019(2) 0.019(2) 0.025(2) -0.0038(18) -0.0034(18) -0.0057(18)
C15 0.038(3) 0.026(3) 0.018(2) -0.0108(19) 0.008(2) -0.011(2)
C10 0.042(3) 0.018(2) 0.014(2) -0.0054(17) 0.000(2) -0.002(2)
C16 0.035(3) 0.023(2) 0.015(2) -0.0082(18) 0.0006(19) -0.005(2)

loop_
_atom_type_symbol
_atom_type_description
_atom_type_scat_dispersion_real
_atom_type_scat_dispersion_imag
_atom_type_scat_source
C C 0.0033 0.0016 'International Tables Vol C Tables 4.2.6.8 and 6.1.1.4'
H H 0.0000 0.0000 'International Tables Vol C Tables 4.2.6.8 and 6.1.1.4'
Au Au -2.0133 8.8022 'International Tables Vol C Tables 4.2.6.8 and 6.1.1.4'
Cl Cl 0.1484 0.1585 'International Tables Vol C Tables 4.2.6.8 and 6.1.1.4'
N N 0.0061 0.0033 'International Tables Vol C Tables 4.2.6.8 and 6.1.1.4'

loop_
_geom_angle_atom_site_label_1
_geom_angle_atom_site_label_2
_geom_angle_atom_site_label_3
_geom_angle
N2 Au1 N1 80.50(14)
N2 Au1 Cl2 175.35(10)
N1 Au1 Cl2 94.85(10)
N2 Au1 Cl1 95.40(11)
N1 Au1 Cl1 175.79(10)
Cl2 Au1 Cl1 89.25(4)
Cl7 Au3 Cl8 89.99(4)
Cl7 Au3 Cl6 90.63(4)
Cl8 Au3 Cl6 177.30(4)
Cl7 Au3 Cl5 177.84(4)
Cl8 Au3 Cl5 90.78(4)
Cl6 Au3 Cl5 88.70(4)
Cl10 Au4 Cl11 89.02(4)
Cl10 Au4 Cl12 178.39(5)
Cl11 Au4 Cl12 90.54(4)
Cl10 Au4 Cl9 89.97(4)
Cl11 Au4 Cl9 178.97(4)
Cl12 Au4 Cl9 90.47(4)
N6 Au2 N5 80.30(15)
N6 Au2 Cl4 174.91(11)
N5 Au2 Cl4 95.67(11)
N6 Au2 Cl3 95.28(11)
N5 Au2 Cl3 174.95(11)
Cl4 Au2 Cl3 88.88(4)
C4 N4 C3 116.2(4)
C1 N1 C4 119.5(4)
C1 N1 Au1 126.4(3)
C4 N1 Au1 114.1(3)
C9 N5 C12 119.0(4)
C9 N5 Au2 126.4(3)
C12 N5 Au2 114.6(3)
C16 N6 C13 118.8(4)
C16 N6 Au2 126.5(3)
C13 N6 Au2 114.6(3)
N4 C4 N1 124.3(4)
N4 C4 C5 119.7(4)
N1 C4 C5 116.0(4)
C8 N2 C5 118.8(4)
C8 N2 Au1 126.3(3)
C5 N2 Au1 114.8(3)
C5 N3 C6 116.3(4)
N3 C6 C7 122.3(4)
N3 C6 H6C 118.9
C7 C6 H6C 118.9
N4 C3 C2 122.7(4)
N4 C3 H3C 118.7
C2 C3 H3C 118.7
N2 C8 C7 119.4(4)
N2 C8 H8C 120.3
C7 C8 H8C 120.3
C12 N8 C11 116.5(4)
N8 C11 C10 122.2(5)
N8 C11 H11C 118.9
C10 C11 H11C 118.9
N7 C13 N6 124.4(4)
N7 C13 C12 120.4(4)
N6 C13 C12 115.2(4)
N1 C1 C2 119.5(4)
N1 C1 H1C 120.3
C2 C1 H1C 120.3
N5 C9 C10 119.2(5)
N5 C9 H9C 120.4
C10 C9 H9C 120.4
C1 C2 C3 117.9(4)
C1 C2 H2C 121.1
C3 C2 H2C 121.1
C13 N7 C14 116.4(4)
N3 C5 N2 125.0(4)
N3 C5 C4 120.4(4)
N2 C5 C4 114.5(4)
N7 C14 C15 123.1(5)
N7 C14 H14C 118.5
C15 C14 H14C 118.5
N8 C12 N5 124.5(4)
N8 C12 C13 120.3(4)
N5 C12 C13 115.3(4)
C8 C7 C6 118.1(4)
C8 C7 H7C 121.0
C6 C7 H7C 121.0
C14 C15 C16 117.8(4)
C14 C15 H15C 121.1
C16 C15 H15C 121.1
C9 C10 C11 118.6(4)
C9 C10 H10C 120.7
C11 C10 H10C 120.7
N6 C16 C15 119.4(4)
N6 C16 H16C 120.3
C15 C16 H16C 120.3

loop_
_geom_bond_atom_site_label_1
_geom_bond_atom_site_label_2
_geom_bond_distance
Au1 N2 2.033(4)
Au1 N1 2.045(4)
Au1 Cl2 2.2425(10)
Au1 Cl1 2.2560(11)
Au3 Cl7 2.2710(10)
Au3 Cl8 2.2815(11)
Au3 Cl6 2.2820(11)
Au3 Cl5 2.2832(10)
Au4 Cl10 2.2693(11)
Au4 Cl11 2.2700(12)
Au4 Cl12 2.2801(11)
Au4 Cl9 2.2832(12)
Au2 N6 2.036(4)
Au2 N5 2.038(4)
Au2 Cl4 2.2524(11)
Au2 Cl3 2.2572(11)
N4 C4 1.319(5)
N4 C3 1.344(6)
N1 C1 1.336(5)
N1 C4 1.344(5)
N5 C9 1.348(6)
N5 C12 1.355(6)
N6 C16 1.339(5)
N6 C13 1.356(6)
C4 C5 1.484(6)
N2 C8 1.340(6)
N2 C5 1.355(5)
N3 C5 1.310(5)
N3 C6 1.343(6)
C6 C7 1.391(7)
C6 H6C 0.9500
C3 C2 1.381(6)
C3 H3C 0.9500
C8 C7 1.372(6)
C8 H8C 0.9500
N8 C12 1.315(6)
N8 C11 1.352(6)
C11 C10 1.381(8)
C11 H11C 0.9500
C13 N7 1.322(6)
C13 C12 1.469(6)
C1 C2 1.367(6)
C1 H1C 0.9500
C9 C10 1.367(7)
C9 H9C 0.9500
C2 H2C 0.9500
N7 C14 1.340(6)
C14 C15 1.371(7)
C14 H14C 0.9500
C7 H7C 0.9500
C15 C16 1.385(7)
C15 H15C 0.9500
C10 H10C 0.9500
C16 H16C 0.9500

loop_
_geom_torsion_atom_site_label_1
_geom_torsion_atom_site_label_2
_geom_torsion_atom_site_label_3
_geom_torsion_atom_site_label_4
_geom_torsion
C3 N4 C4 N1 0.1(6)
C3 N4 C4 C5 178.5(4)
C1 N1 C4 N4 -1.3(7)
Au1 N1 C4 N4 177.9(3)
C1 N1 C4 C5 -179.7(4)
Au1 N1 C4 C5 -0.5(5)
C5 N3 C6 C7 -2.0(6)
C4 N4 C3 C2 0.8(6)
C5 N2 C8 C7 -0.5(6)
Au1 N2 C8 C7 179.2(3)
C12 N8 C11 C10 -0.2(7)
C16 N6 C13 N7 0.7(7)
Au2 N6 C13 N7 178.3(3)
C16 N6 C13 C12 -179.0(4)
Au2 N6 C13 C12 -1.4(5)
C4 N1 C1 C2 1.5(6)
Au1 N1 C1 C2 -177.6(3)
C12 N5 C9 C10 1.1(6)
Au2 N5 C9 C10 -178.7(3)
N1 C1 C2 C3 -0.7(7)
N4 C3 C2 C1 -0.6(7)
N6 C13 N7 C14 0.2(7)
C12 C13 N7 C14 179.9(4)
C6 N3 C5 N2 0.4(6)
C6 N3 C5 C4 177.7(4)
C8 N2 C5 N3 0.8(7)
Au1 N2 C5 N3 -178.9(3)
C8 N2 C5 C4 -176.6(4)
Au1 N2 C5 C4 3.7(5)
N4 C4 C5 N3 1.8(6)
N1 C4 C5 N3 -179.7(4)
N4 C4 C5 N2 179.4(4)
N1 C4 C5 N2 -2.1(6)
C13 N7 C14 C15 0.6(7)
C11 N8 C12 N5 1.1(7)
C11 N8 C12 C13 -178.7(4)
C9 N5 C12 N8 -1.6(7)
Au2 N5 C12 N8 178.2(4)
C9 N5 C12 C13 178.2(4)
Au2 N5 C12 C13 -2.0(5)
N7 C13 C12 N8 2.3(6)
N6 C13 C12 N8 -178.0(4)
N7 C13 C12 N5 -177.5(4)
N6 C13 C12 N5 2.2(6)
N2 C8 C7 C6 -1.0(7)
N3 C6 C7 C8 2.3(7)
N7 C14 C15 C16 -2.3(7)
N5 C9 C10 C11 -0.3(7)
N8 C11 C10 C9 -0.2(7)
C13 N6 C16 C15 -2.4(6)
Au2 N6 C16 C15 -179.7(3)
C14 C15 C16 N6 3.1(7)
